data_7227063
loop_
_publ_author_name
'Tarai, Arup'
'Baruah, Jubaraj B.'

_publ_section_title
;
 Quaternary and senary sub-assemblies in cocrystals and salts of
 quinoline-4-carbaldoxime with aromatic carboxylic acids
;
_journal_issue 47
_journal_name_full CrystEngComm
_journal_page_first 9095
_journal_paper_doi 10.1039/C6CE02170K
_journal_volume 18
_journal_year 2016
_chemical_formula_moiety 'C10 H9 N2 O, C7 H4 N O4, C7 H5 N O4'
_chemical_formula_sum 'C24 H18 N4 O9'
_chemical_formula_weight 506.42
_chemical_name_systematic
; 
 ? 
;
_space_group_IT_number 2
_space_group_name_Hall '-P 1'
_symmetry_cell_setting triclinic
_symmetry_space_group_name_Hall '-P 1'
_symmetry_space_group_name_H-M 'P -1'
_atom_sites_solution_hydrogens geom
_atom_sites_solution_primary direct
_atom_sites_solution_secondary difmap
_audit_creation_method SHELXL-97
_audit_update_record
;
2016-10-13 deposited with the CCDC.
2016-11-10 downloaded from the CCDC.
;
_cell_angle_alpha 94.017(5)
_cell_angle_beta 96.891(5)
_cell_angle_gamma 109.057(5)
_cell_formula_units_Z 2
_cell_length_a 7.3884(7)
_cell_length_b 11.2382(10)
_cell_length_c 14.8080(13)
_cell_measurement_reflns_used 1099
_cell_measurement_temperature 296(2)
_cell_measurement_theta_max 21.35
_cell_measurement_theta_min 2.29
_cell_volume 1145.92(18)
_computing_structure_refinement 'SHELXL-97 (Sheldrick, 1997)'
_computing_structure_solution 'SHELXS-97 (Sheldrick, 1990)'
_diffrn_ambient_temperature 296(2)
_diffrn_measured_fraction_theta_full 0.998
_diffrn_measured_fraction_theta_max 0.998
_diffrn_measurement_device_type 'CCD area detector'
_diffrn_measurement_method 'phi and omega scans'
_diffrn_radiation_monochromator graphite
_diffrn_radiation_source 'fine-focus sealed tube'
_diffrn_radiation_type MoK\a
_diffrn_radiation_wavelength 0.71073
_diffrn_reflns_av_R_equivalents 0.0385
_diffrn_reflns_av_sigmaI/netI 0.0707
_diffrn_reflns_limit_h_max 7
_diffrn_reflns_limit_h_min -8
_diffrn_reflns_limit_k_max 10
_diffrn_reflns_limit_k_min -11
_diffrn_reflns_limit_l_max 17
_diffrn_reflns_limit_l_min -17
_diffrn_reflns_number 8184
_diffrn_reflns_theta_full 25.25
_diffrn_reflns_theta_max 25.25
_diffrn_reflns_theta_min 1.39
_exptl_absorpt_coefficient_mu 0.115
_exptl_absorpt_correction_T_max 0.986
_exptl_absorpt_correction_T_min 0.967
_exptl_absorpt_correction_type multi-scan
_exptl_absorpt_process_details multi-scan
_exptl_crystal_colour Colourless
_exptl_crystal_density_diffrn 1.468
_exptl_crystal_density_method 'not measured'
_exptl_crystal_description Needle
_exptl_crystal_F_000 524
_exptl_crystal_size_max 0.33
_exptl_crystal_size_mid 0.24
_exptl_crystal_size_min 0.12
_refine_diff_density_max 0.182
_refine_diff_density_min -0.228
_refine_diff_density_rms 0.041
_refine_ls_extinction_method none
_refine_ls_goodness_of_fit_ref 1.000
_refine_ls_hydrogen_treatment mixed
_refine_ls_matrix_type full
_refine_ls_number_parameters 340
_refine_ls_number_reflns 4150
_refine_ls_number_restraints 0
_refine_ls_restrained_S_all 1.000
_refine_ls_R_factor_all 0.1260
_refine_ls_R_factor_gt 0.0515
_refine_ls_shift/su_max 0.000
_refine_ls_shift/su_mean 0.000
_refine_ls_structure_factor_coef Fsqd
_refine_ls_weighting_details 'calc w=1/[\s^2^(Fo^2^)+(0.0500P)^2^+0.0200P] where P=(Fo^2^+2Fc^2^)/3'
_refine_ls_weighting_scheme calc
_refine_ls_wR_factor_gt 0.1042
_refine_ls_wR_factor_ref 0.1284
_reflns_number_gt 2068
_reflns_number_total 4150
_reflns_threshold_expression >2sigma(I)
_cod_data_source_file c6ce02170k2.cif
_cod_data_source_block 111
_cod_depositor_comments
;
The following automatic conversions were performed:

'_symmetry_cell_setting' value 'Triclinic' changed to 'triclinic'
according to
/usr/data/users/saulius/crontab/automatic-downloads/rss-feeds/RSC/lib/dictionaries/cif_core.dic
dictionary named 'cif_core.dic' version 2.4.2 from 2011-04-26.

Automatic conversion script
Id: cif_fix_values 4268 2015-11-12 08:31:59Z antanas 

 Adding full bibliography for 7227063--7227069.cif.
;
_cod_database_code 7227063

loop_
_symmetry_equiv_pos_as_xyz
'x, y, z'
'-x, -y, -z'

loop_
_atom_site_label
_atom_site_type_symbol
_atom_site_fract_x
_atom_site_fract_y
_atom_site_fract_z
_atom_site_U_iso_or_equiv
_atom_site_adp_type
_atom_site_occupancy
_atom_site_symmetry_multiplicity
_atom_site_calc_flag
_atom_site_refinement_flags
C2 C 0.7171(5) 0.7785(4) 0.5486(2) 0.0520(9) Uani 1 1 d .
C9 C 0.8983(5) 0.8641(3) 0.5946(2) 0.0474(9) Uani 1 1 d .
C8 C 0.9422(5) 0.9956(4) 0.6106(2) 0.0598(10) Uani 1 1 d .
H8 H 0.8496 1.0317 0.5912 0.072 Uiso 1 1 calc R
C1 C 0.5593(5) 0.8228(3) 0.5134(2) 0.0633(10) Uani 1 1 d .
H1 H 0.5722 0.9080 0.5230 0.076 Uiso 1 1 calc R
C5 C 1.2261(5) 0.8927(4) 0.6710(2) 0.0643(10) Uani 1 1 d .
H5 H 1.3201 0.8585 0.6917 0.077 Uiso 1 1 calc R
C10 C 1.0438(5) 0.8142(4) 0.6253(2) 0.0523(9) Uani 1 1 d .
C4 C 0.8374(6) 0.6068(4) 0.5687(3) 0.0746(12) Uani 1 1 d .
H4 H 0.8168 0.5204 0.5601 0.090 Uiso 1 1 calc R
C3 C 0.6915(5) 0.6518(4) 0.5376(2) 0.0744(12) Uani 1 1 d .
H3 H 0.5731 0.5949 0.5086 0.089 Uiso 1 1 calc R
C7 C 1.1207(6) 1.0710(3) 0.6546(2) 0.0699(11) Uani 1 1 d .
H7 H 1.1482 1.1581 0.6648 0.084 Uiso 1 1 calc R
C6 C 1.2622(5) 1.0195(4) 0.6844(2) 0.0723(11) Uani 1 1 d .
H6 H 1.3829 1.0727 0.7138 0.087 Uiso 1 1 calc R
C12 C 0.6764(5) 0.5753(3) 0.2487(3) 0.0497(9) Uani 1 1 d .
C17 C 0.6985(5) 0.5848(3) 0.1574(3) 0.0602(10) Uani 1 1 d .
C11 C 0.8014(5) 0.5307(4) 0.3161(2) 0.0599(10) Uani 1 1 d .
C13 C 0.5246(6) 0.6065(3) 0.2771(3) 0.0680(11) Uani 1 1 d .
H13 H 0.5043 0.6002 0.3376 0.082 Uiso 1 1 calc R
C15 C 0.4274(7) 0.6543(4) 0.1301(4) 0.0886(14) Uani 1 1 d .
H15 H 0.3432 0.6800 0.0906 0.106 Uiso 1 1 calc R
C16 C 0.5754(7) 0.6250(4) 0.0982(3) 0.0811(13) Uani 1 1 d .
H16 H 0.5937 0.6318 0.0375 0.097 Uiso 1 1 calc R
C14 C 0.4029(6) 0.6462(4) 0.2191(4) 0.0834(13) Uani 1 1 d .
H14 H 0.3033 0.6677 0.2408 0.100 Uiso 1 1 calc R
C19 C 0.8602(5) 0.8442(4) 0.8625(2) 0.0556(10) Uani 1 1 d .
C20 C 0.9314(5) 0.9740(4) 0.8656(2) 0.0563(10) Uani 1 1 d .
C21 C 1.1222(6) 1.0446(4) 0.8974(2) 0.0720(11) Uani 1 1 d .
H21 H 1.1654 1.1325 0.9000 0.086 Uiso 1 1 calc R
C18 C 0.6514(6) 0.7621(4) 0.8322(3) 0.0638(11) Uani 1 1 d .
C24 C 0.9898(6) 0.7838(4) 0.8908(2) 0.0722(11) Uani 1 1 d .
H24 H 0.9465 0.6960 0.8895 0.087 Uiso 1 1 calc R
C23 C 1.1838(6) 0.8532(6) 0.9210(3) 0.0844(13) Uani 1 1 d .
H23 H 1.2707 0.8119 0.9385 0.101 Uiso 1 1 calc R
C22 C 1.2465(6) 0.9825(6) 0.9251(3) 0.0852(13) Uani 1 1 d .
H22 H 1.3757 1.0289 0.9470 0.102 Uiso 1 1 calc R
N2 N 1.0064(5) 0.6857(3) 0.61082(18) 0.0586(9) Uani 1 1 d .
N1 N 0.4036(4) 0.7415(3) 0.46941(18) 0.0610(8) Uani 1 1 d .
N4 N 0.8022(6) 1.0435(4) 0.8353(2) 0.0727(10) Uani 1 1 d .
N3 N 0.8505(5) 0.5494(4) 0.1225(3) 0.0912(12) Uani 1 1 d .
O1 O 0.2708(3) 0.7980(2) 0.43929(17) 0.0785(8) Uani 1 1 d .
H1A H 0.1729 0.7439 0.4110 0.118 Uiso 1 1 calc R
O5 O 0.7295(3) 0.4167(3) 0.33270(16) 0.0716(8) Uani 1 1 d .
O4 O 0.9565(3) 0.6067(2) 0.35730(18) 0.0892(9) Uani 1 1 d .
O7 O 0.6117(3) 0.7336(3) 0.74358(17) 0.0831(8) Uani 1 1 d .
H7A H 0.5002 0.6844 0.7297 0.125 Uiso 1 1 calc R
O6 O 0.5410(4) 0.7217(3) 0.88536(19) 0.0939(9) Uani 1 1 d .
O8 O 0.6319(4) 0.9877(3) 0.8196(2) 0.1239(13) Uani 1 1 d .
O2 O 0.9356(4) 0.4923(3) 0.1666(2) 0.1054(11) Uani 1 1 d .
O9 O 0.8726(5) 1.1540(4) 0.8267(3) 0.1305(13) Uani 1 1 d .
O3 O 0.8901(6) 0.5818(5) 0.0480(3) 0.183(2) Uani 1 1 d .
H2A H 1.102(5) 0.646(3) 0.632(2) 0.080(13) Uiso 1 1 d .

loop_
_atom_site_aniso_label
_atom_site_aniso_U_11
_atom_site_aniso_U_22
_atom_site_aniso_U_33
_atom_site_aniso_U_23
_atom_site_aniso_U_13
_atom_site_aniso_U_12
C2 0.050(2) 0.043(3) 0.059(2) 0.0063(18) -0.0010(18) 0.013(2)
C9 0.052(2) 0.038(3) 0.050(2) 0.0063(17) 0.0005(17) 0.014(2)
C8 0.062(3) 0.048(3) 0.067(2) 0.0045(19) -0.0065(19) 0.021(2)
C1 0.057(2) 0.041(3) 0.087(3) 0.001(2) -0.008(2) 0.017(2)
C5 0.055(3) 0.058(3) 0.075(3) 0.007(2) -0.0117(19) 0.020(2)
C10 0.055(2) 0.050(3) 0.051(2) 0.0080(19) -0.0021(17) 0.020(2)
C4 0.068(3) 0.046(3) 0.099(3) 0.005(2) -0.021(2) 0.016(3)
C3 0.061(3) 0.040(3) 0.105(3) 0.000(2) -0.025(2) 0.009(2)
C7 0.076(3) 0.044(3) 0.080(3) 0.000(2) -0.010(2) 0.016(2)
C6 0.061(3) 0.062(3) 0.079(3) 0.004(2) -0.016(2) 0.011(3)
C12 0.041(2) 0.032(2) 0.074(3) 0.0040(18) -0.003(2) 0.0136(18)
C17 0.050(2) 0.052(3) 0.072(3) -0.001(2) 0.002(2) 0.013(2)
C11 0.052(2) 0.049(3) 0.076(3) -0.001(2) -0.007(2) 0.021(2)
C13 0.062(3) 0.067(3) 0.081(3) 0.012(2) 0.001(2) 0.032(2)
C15 0.077(3) 0.070(3) 0.115(4) 0.017(3) -0.022(3) 0.030(3)
C16 0.085(3) 0.069(3) 0.072(3) 0.008(2) -0.011(3) 0.011(3)
C14 0.068(3) 0.076(3) 0.112(4) 0.012(3) -0.002(3) 0.037(3)
C19 0.050(2) 0.061(3) 0.057(2) 0.005(2) 0.0001(18) 0.023(2)
C20 0.047(2) 0.064(3) 0.061(2) 0.005(2) -0.0047(18) 0.028(3)
C21 0.059(3) 0.069(3) 0.081(3) 0.005(2) -0.002(2) 0.017(3)
C18 0.060(3) 0.056(3) 0.071(3) 0.004(2) 0.002(2) 0.017(2)
C24 0.075(3) 0.075(3) 0.079(3) 0.009(2) 0.006(2) 0.043(3)
C23 0.068(3) 0.118(5) 0.081(3) 0.012(3) -0.005(2) 0.057(3)
C22 0.054(3) 0.110(4) 0.084(3) 0.000(3) -0.006(2) 0.026(3)
N2 0.059(2) 0.048(3) 0.070(2) 0.0099(17) -0.0078(16) 0.025(2)
N1 0.0527(19) 0.054(2) 0.075(2) 0.0039(16) -0.0084(16) 0.0244(18)
N4 0.075(3) 0.055(3) 0.086(2) 0.004(2) 0.000(2) 0.025(3)
N3 0.074(3) 0.108(4) 0.086(3) -0.016(3) 0.010(2) 0.029(3)
O1 0.0588(17) 0.0622(19) 0.109(2) -0.0003(15) -0.0216(15) 0.0270(15)
O5 0.0615(16) 0.0504(19) 0.0958(19) 0.0170(14) -0.0154(13) 0.0173(15)
O4 0.0611(17) 0.064(2) 0.119(2) -0.0019(15) -0.0345(15) 0.0088(15)
O7 0.0718(18) 0.086(2) 0.0670(18) 0.0067(15) -0.0064(14) 0.0007(16)
O6 0.0695(19) 0.114(3) 0.086(2) 0.0066(17) 0.0136(16) 0.0154(17)
O8 0.065(2) 0.085(3) 0.206(3) 0.009(2) -0.040(2) 0.0280(19)
O2 0.085(2) 0.102(3) 0.144(3) 0.004(2) 0.018(2) 0.053(2)
O9 0.102(3) 0.075(3) 0.223(4) 0.043(3) 0.015(2) 0.039(2)
O3 0.205(4) 0.298(6) 0.102(3) 0.035(3) 0.065(3) 0.145(4)

loop_
_atom_type_symbol
_atom_type_description
_atom_type_scat_dispersion_real
_atom_type_scat_dispersion_imag
_atom_type_scat_source
C C 0.0033 0.0016 'International Tables Vol C Tables 4.2.6.8 and 6.1.1.4'
H H 0.0000 0.0000 'International Tables Vol C Tables 4.2.6.8 and 6.1.1.4'
N N 0.0061 0.0033 'International Tables Vol C Tables 4.2.6.8 and 6.1.1.4'
O O 0.0106 0.0060 'International Tables Vol C Tables 4.2.6.8 and 6.1.1.4'

loop_
_geom_angle_atom_site_label_1
_geom_angle_atom_site_label_2
_geom_angle_atom_site_label_3
_geom_angle
C3 C2 C9 118.5(3)
C3 C2 C1 119.8(3)
C9 C2 C1 121.7(3)
C8 C9 C10 117.6(3)
C8 C9 C2 124.1(3)
C10 C9 C2 118.3(3)
C7 C8 C9 120.2(3)
N1 C1 C2 118.4(3)
C6 C5 C10 118.6(4)
N2 C10 C5 119.1(4)
N2 C10 C9 119.4(3)
C5 C10 C9 121.6(4)
N2 C4 C3 120.4(4)
C2 C3 C4 121.4(3)
C8 C7 C6 121.2(4)
C5 C6 C7 120.8(3)
C13 C12 C17 116.4(3)
C13 C12 C11 119.0(4)
C17 C12 C11 124.6(4)
C12 C17 C16 121.6(4)
C12 C17 N3 119.2(4)
C16 C17 N3 119.1(4)
O4 C11 O5 124.1(3)
O4 C11 C12 119.8(4)
O5 C11 C12 115.8(3)
C14 C13 C12 122.2(4)
C14 C15 C16 120.2(4)
C15 C16 C17 119.3(4)
C15 C14 C13 120.1(4)
C20 C19 C24 117.5(3)
C20 C19 C18 125.3(3)
C24 C19 C18 117.2(4)
C19 C20 C21 122.8(4)
C19 C20 N4 120.2(3)
C21 C20 N4 117.1(4)
C22 C21 C20 118.4(4)
O6 C18 O7 125.0(4)
O6 C18 C19 122.9(4)
O7 C18 C19 111.9(4)
C19 C24 C23 120.6(4)
C22 C23 C24 119.7(4)
C21 C22 C23 121.0(4)
C4 N2 C10 122.0(4)
C1 N1 O1 111.5(3)
O8 N4 O9 122.8(4)
O8 N4 C20 118.6(4)
O9 N4 C20 118.6(4)
O2 N3 O3 122.3(5)
O2 N3 C17 120.6(4)
O3 N3 C17 117.1(5)

loop_
_geom_bond_atom_site_label_1
_geom_bond_atom_site_label_2
_geom_bond_distance
C2 C3 1.368(4)
C2 C9 1.425(4)
C2 C1 1.465(4)
C9 C8 1.402(4)
C9 C10 1.410(4)
C8 C7 1.367(4)
C1 N1 1.278(4)
C5 C6 1.357(4)
C5 C10 1.404(4)
C10 N2 1.375(4)
C4 N2 1.322(4)
C4 C3 1.378(4)
C7 C6 1.394(4)
C12 C13 1.380(4)
C12 C17 1.388(4)
C12 C11 1.501(4)
C17 C16 1.390(5)
C17 N3 1.446(5)
C11 O4 1.239(4)
C11 O5 1.270(4)
C13 C14 1.370(5)
C15 C14 1.358(5)
C15 C16 1.366(5)
C19 C20 1.374(4)
C19 C24 1.386(4)
C19 C18 1.510(5)
C20 C21 1.377(4)
C20 N4 1.469(5)
C21 C22 1.366(5)
C18 O6 1.205(4)
C18 O7 1.303(4)
C24 C23 1.390(5)
C23 C22 1.368(5)
N1 O1 1.381(3)
N4 O8 1.193(4)
N4 O9 1.202(3)
N3 O2 1.207(4)
N3 O3 1.225(4)
